data_8103852
loop_
_publ_author_name
'Schleid, T.'
'Meyer, G.'

_publ_section_title
;
 Crystal structure of dicesium tetrachlorothulate(II), Cs2TmCl4
;
_journal_name_full 'Zeitschrift fuer Kristallographie (149,1979-)'
_journal_page_first 826
_journal_page_last 826
_journal_volume 209
_journal_year 1994
_chemical_formula_sum 'Cl4 Cs2 Tm'
_chemical_name_systematic 'Cs2 Tm Cl4'
_space_group_IT_number 139
_symmetry_space_group_name_Hall '-I 4 2'
_symmetry_space_group_name_H-M 'I 4/m m m'
_cell_angle_alpha 90
_cell_angle_beta 90
_cell_angle_gamma 90
_cell_formula_units_Z 2
_cell_length_a 5.4398
_cell_length_b 5.4398
_cell_length_c 17.259
_cell_volume 510.718
_citation_journal_id_ASTM ZEKRDZ
_cod_data_source_file Schleid_ZEKRDZ_1994_1641.cif
_cod_data_source_block Cl4Cs2Tm1
_cod_original_cell_volume 510.7184
_cod_original_formula_sum 'Cl4 Cs2 Tm1'
_cod_database_code 8103852

loop_
_symmetry_equiv_pos_as_xyz
x,y,z
-y,x,z
-x,-y,z
y,-x,z
x,-y,-z
y,x,-z
-x,y,-z
-y,-x,-z
-x,-y,-z
y,-x,-z
x,y,-z
-y,x,-z
-x,y,z
-y,-x,z
x,-y,z
y,x,z
x+1/2,y+1/2,z+1/2
-y+1/2,x+1/2,z+1/2
-x+1/2,-y+1/2,z+1/2
y+1/2,-x+1/2,z+1/2
x+1/2,-y+1/2,-z+1/2
y+1/2,x+1/2,-z+1/2
-x+1/2,y+1/2,-z+1/2
-y+1/2,-x+1/2,-z+1/2
-x+1/2,-y+1/2,-z+1/2
y+1/2,-x+1/2,-z+1/2
x+1/2,y+1/2,-z+1/2
-y+1/2,x+1/2,-z+1/2
-x+1/2,y+1/2,z+1/2
-y+1/2,-x+1/2,z+1/2
x+1/2,-y+1/2,z+1/2
y+1/2,x+1/2,z+1/2

loop_
_atom_site_label
_atom_site_type_symbol
_atom_site_fract_x
_atom_site_fract_y
_atom_site_fract_z
_atom_site_occupancy
_atom_site_U_iso_or_equiv
Cl1 Cl-1 0 0 0.1586 1 0.0
Tm1 Tm+2 0 0 0 1 0.0
Cs1 Cs+1 0 0 0.3554 1 0.0
Cl2 Cl-1 0.5 0 0 1 0.0
